data_1506901
loop_
_publ_author_name
'Febles, Mart\'in'
'P\'erez, Cirilo'
'Foces-Foces, Concepci\'on'
'Rodr\'iguez, Mat\'ias L'
'P\'erez-Hern\'andez, Natalia'
'Morales, Ezequiel Q.'
'Mart\'in, Julio D'

_publ_section_title
;
 Cause of hydration/dehydration in condensed organic materials: synthesis
 of hydrophobic pores.
;
_journal_issue 6
_journal_name_full 'Organic letters'
_journal_page_first 877
_journal_page_last 880
_journal_paper_doi 10.1021/ol036335d
_journal_volume 6
_journal_year 2004
_chemical_formula_moiety 'C16 H20 O5. CH Cl4'
_chemical_formula_sum 'C20 H20 O5'
_chemical_formula_weight 434.12
_chemical_name_systematic
;
 (+-)-7,7-Dicyclopropyl-6-oxabicyclo[3.2.1]octane-1,5-dicarboxylic acid
carbon tetrachloride solvate
;
_space_group_IT_number 14
_symmetry_space_group_name_Hall '-P 2yn'
_symmetry_space_group_name_H-M 'P 1 21/n 1'
_atom_sites_solution_hydrogens geom
_atom_sites_solution_primary direct
_atom_sites_solution_secondary difmap
_audit_creation_method SHELXL-97
_cell_angle_alpha 90.00
_cell_angle_beta 100.247(3)
_cell_angle_gamma 90.00
_cell_formula_units_Z 8
_cell_length_a 7.9670(4)
_cell_length_b 26.2030(17)
_cell_length_c 19.3140(13)
_cell_measurement_temperature 170(2)
_cell_volume 3967.7(4)
_computing_structure_solution
'SIR97 (Altomare et al., 1999)&#x0092; _computing_structure_refinement   'SHELXL-97 (Sheldrick, 1997)'
_diffrn_ambient_temperature 170(2)
_diffrn_measured_fraction_theta_full 0.924
_diffrn_measured_fraction_theta_max 0.924
_diffrn_measurement_device_type 'Nonius Kappa CCD diffractometer'
_diffrn_radiation_monochromator graphite
_diffrn_radiation_source 'fine-focus sealed tube'
_diffrn_radiation_type MoK\a
_diffrn_radiation_wavelength 0.71073
_diffrn_reflns_av_R_equivalents 0.0686
_diffrn_reflns_av_sigmaI/netI 0.0944
_diffrn_reflns_limit_h_max 7
_diffrn_reflns_limit_h_min -10
_diffrn_reflns_limit_k_max 33
_diffrn_reflns_limit_k_min -31
_diffrn_reflns_limit_l_max 24
_diffrn_reflns_limit_l_min -24
_diffrn_reflns_number 21731
_diffrn_reflns_theta_full 27.18
_diffrn_reflns_theta_max 27.18
_diffrn_reflns_theta_min 1.32
_exptl_absorpt_coefficient_mu 0.619
_exptl_absorpt_correction_T_max 0.9128
_exptl_absorpt_correction_T_min 0.8124
_exptl_crystal_colour colourless
_exptl_crystal_density_diffrn 1.453
_exptl_crystal_density_method 'not measured'
_exptl_crystal_description prism
_exptl_crystal_F_000 1792
_exptl_crystal_size_max 0.35
_exptl_crystal_size_mid 0.15
_exptl_crystal_size_min 0.15
_refine_diff_density_max 0.712
_refine_diff_density_min -0.663
_refine_diff_density_rms 0.110
_refine_ls_extinction_coef 0.0092(15)
_refine_ls_extinction_expression Fc^*^=kFc[1+0.001xFc^2^\l^3^/sin(2\q)]^-1/4^
_refine_ls_extinction_method SHELXL
_refine_ls_goodness_of_fit_ref 1.033
_refine_ls_hydrogen_treatment mixed
_refine_ls_matrix_type full
_refine_ls_number_parameters 530
_refine_ls_number_reflns 8160
_refine_ls_number_restraints 0
_refine_ls_restrained_S_all 1.033
_refine_ls_R_factor_all 0.1581
_refine_ls_R_factor_gt 0.1053
_refine_ls_shift/su_max 0.269
_refine_ls_shift/su_mean 0.013
_refine_ls_structure_factor_coef Fsqd
_refine_ls_weighting_details 'calc w=1/[\s^2^(Fo^2^)+(0.1381P)^2^+8.2876P] where P=(Fo^2^+2Fc^2^)/3'
_refine_ls_weighting_scheme calc
_refine_ls_wR_factor_gt 0.2682
_refine_ls_wR_factor_ref 0.3074
_reflns_number_gt 4968
_reflns_number_total 8160
_reflns_threshold_expression >2sigma(I)
_cod_data_source_file ol036335dsi20031202_045109.cif
_cod_data_source_block 1e-CCl4
_cod_original_sg_symbol_H-M P21/n
_cod_original_formula_sum 'C16 H20 C4 O5'
_cod_database_code 1506901

loop_
_symmetry_equiv_pos_as_xyz
'x, y, z'
'-x+1/2, y+1/2, -z+1/2'
'-x, -y, -z'
'x-1/2, -y-1/2, z-1/2'

loop_
_atom_site_label
_atom_site_type_symbol
_atom_site_fract_x
_atom_site_fract_y
_atom_site_fract_z
_atom_site_U_iso_or_equiv
_atom_site_adp_type
_atom_site_occupancy
_atom_site_symmetry_multiplicity
_atom_site_calc_flag
_atom_site_refinement_flags
_atom_site_disorder_assembly
_atom_site_disorder_group
O1 O 1.0970(3) 0.08443(10) 0.20751(14) 0.0216(6) Uani 1 1 d . . .
O2 O 0.9972(4) 0.08199(15) 0.02149(16) 0.0420(9) Uani 1 1 d . . .
H2 H 0.9019 0.0804 -0.0052 0.063 Uiso 1 1 calc R . .
O4 O 1.4891(4) 0.19266(13) 0.29840(17) 0.0403(9) Uani 1 1 d . . .
H4 H 1.4798 0.2217 0.3159 0.060 Uiso 1 1 calc R . .
O3 O 1.3854(5) 0.22879(13) 0.19557(18) 0.0494(10) Uani 1 1 d . . .
O5 O 0.8327(3) 0.08699(12) 0.10290(15) 0.0291(7) Uani 1 1 d . . .
O21 O 0.4330(3) 0.07814(10) -0.17419(13) 0.0211(6) Uani 1 1 d . . .
O22 O 0.5467(4) 0.08810(13) 0.01242(15) 0.0344(8) Uani 1 1 d . . .
H22 H 0.6422 0.0889 0.0391 0.052 Uiso 1 1 calc R . .
O24 O 0.0320(4) 0.18463(13) -0.26317(17) 0.0419(9) Uani 1 1 d . . .
H24 H -0.0012 0.2146 -0.2730 0.050 Uiso 0.50 1 calc PR . .
O23 O 0.1386(5) 0.22136(14) -0.16055(19) 0.0538(11) Uani 1 1 d . . .
H23 H 0.1097 0.2480 -0.1838 0.065 Uiso 0.50 1 calc PR . .
O25 O 0.7087(3) 0.07903(12) -0.07002(14) 0.0286(7) Uani 1 1 d . . .
C1 C 1.1381(5) 0.08912(15) 0.1386(2) 0.0214(9) Uani 1 1 d . . .
C2 C 1.2671(5) 0.04782(17) 0.1263(2) 0.0298(10) Uani 1 1 d . . .
H2A H 1.2126 0.0138 0.1251 0.036 Uiso 1 1 calc R . .
H2B H 1.3025 0.0536 0.0803 0.036 Uiso 1 1 calc R . .
C3 C 1.4234(5) 0.04911(18) 0.1847(2) 0.0326(10) Uani 1 1 d . . .
H3A H 1.5187 0.0317 0.1677 0.039 Uiso 1 1 calc R . .
H3B H 1.3978 0.0294 0.2253 0.039 Uiso 1 1 calc R . .
C4 C 1.4822(5) 0.10282(17) 0.2101(2) 0.0286(10) Uani 1 1 d . . .
H4A H 1.5502 0.1004 0.2581 0.034 Uiso 1 1 calc R . .
H4B H 1.5571 0.1167 0.1789 0.034 Uiso 1 1 calc R . .
C5 C 1.3310(5) 0.14021(16) 0.2109(2) 0.0225(9) Uani 1 1 d . . .
C6 C 1.2241(5) 0.14117(15) 0.1376(2) 0.0233(9) Uani 1 1 d . . .
H6A H 1.2954 0.1433 0.1007 0.028 Uiso 1 1 calc R . .
H6B H 1.1403 0.1694 0.1317 0.028 Uiso 1 1 calc R . .
C7 C 1.4045(5) 0.19139(17) 0.2363(2) 0.0285(10) Uani 1 1 d . . .
C8 C 0.9752(5) 0.08546(15) 0.0862(2) 0.0220(9) Uani 1 1 d . . .
C9 C 1.1982(5) 0.12019(15) 0.25504(19) 0.0203(8) Uani 1 1 d . . .
C10 C 1.0838(5) 0.16312(18) 0.2729(2) 0.0306(10) Uani 1 1 d . . .
H10 H 1.1459 0.1888 0.3063 0.037 Uiso 1 1 calc R . .
C11 C 0.9058(6) 0.1534(2) 0.2842(3) 0.0482(14) Uani 1 1 d . . .
H11A H 0.8584 0.1187 0.2740 0.058 Uiso 1 1 calc R . .
H11B H 0.8678 0.1708 0.3242 0.058 Uiso 1 1 calc R . .
C12 C 0.9350(6) 0.1852(2) 0.2238(3) 0.0429(13) Uani 1 1 d . . .
H12A H 0.9151 0.2224 0.2263 0.051 Uiso 1 1 calc R . .
H12B H 0.9057 0.1703 0.1761 0.051 Uiso 1 1 calc R . .
C13 C 1.2768(5) 0.09407(18) 0.3232(2) 0.0298(10) Uani 1 1 d . . .
H13 H 1.3834 0.1108 0.3481 0.036 Uiso 1 1 calc R . .
C15 C 1.1689(7) 0.0706(2) 0.3721(3) 0.0457(13) Uani 1 1 d . . .
H15A H 1.2074 0.0751 0.4234 0.055 Uiso 1 1 calc R . .
H15B H 1.0436 0.0704 0.3566 0.055 Uiso 1 1 calc R . .
C14 C 1.2729(7) 0.0370(2) 0.3337(3) 0.0464(13) Uani 1 1 d . . .
H14A H 1.2118 0.0161 0.2946 0.056 Uiso 1 1 calc R . .
H14B H 1.3755 0.0207 0.3614 0.056 Uiso 1 1 calc R . .
C21 C 0.4019(5) 0.08467(15) -0.1039(2) 0.0203(8) Uani 1 1 d . . .
C22 C 0.2796(5) 0.04286(16) -0.0871(2) 0.0260(9) Uani 1 1 d . . .
H22A H 0.2526 0.0488 -0.0397 0.031 Uiso 1 1 calc R . .
H22B H 0.3357 0.0091 -0.0870 0.031 Uiso 1 1 calc R . .
C23 C 0.1154(6) 0.04279(19) -0.1411(3) 0.0371(11) Uani 1 1 d . . .
H23A H 0.1324 0.0209 -0.1811 0.045 Uiso 1 1 calc R . .
H23B H 0.0245 0.0270 -0.1194 0.045 Uiso 1 1 calc R . .
C24 C 0.0524(5) 0.09550(19) -0.1702(2) 0.0330(11) Uani 1 1 d . . .
H24A H -0.0211 0.1105 -0.1393 0.040 Uiso 1 1 calc R . .
H24B H -0.0181 0.0910 -0.2175 0.040 Uiso 1 1 calc R . .
C25 C 0.1992(5) 0.13310(16) -0.1757(2) 0.0241(9) Uani 1 1 d . . .
C26 C 0.3115(5) 0.13663(15) -0.1037(2) 0.0241(9) Uani 1 1 d . . .
H26A H 0.2438 0.1391 -0.0655 0.029 Uiso 1 1 calc R . .
H26B H 0.3925 0.1655 -0.1004 0.029 Uiso 1 1 calc R . .
C27 C 0.1203(5) 0.18350(16) -0.2011(2) 0.0288(10) Uani 1 1 d . . .
C28 C 0.5682(5) 0.08333(15) -0.0524(2) 0.0208(8) Uani 1 1 d . . .
C29 C 0.3280(5) 0.11340(16) -0.2213(2) 0.0228(9) Uani 1 1 d . . .
C33 C 0.2430(6) 0.08639(17) -0.2874(2) 0.0313(10) Uani 1 1 d . . .
H33 H 0.1442 0.1059 -0.3138 0.038 Uiso 1 1 calc R . .
C34 C 0.2256(8) 0.0302(2) -0.2989(3) 0.0556(16) Uani 1 1 d . . .
H34A H 0.2764 0.0075 -0.2598 0.067 Uiso 1 1 calc R . .
H34B H 0.1184 0.0175 -0.3276 0.067 Uiso 1 1 calc R . .
C35 C 0.3424(8) 0.0590(3) -0.3350(3) 0.0594(17) Uani 1 1 d . . .
H35A H 0.3083 0.0644 -0.3863 0.071 Uiso 1 1 calc R . .
H35B H 0.4664 0.0544 -0.3184 0.071 Uiso 1 1 calc R . .
C30 C 0.4390(6) 0.15590(19) -0.2424(3) 0.0364(11) Uani 1 1 d . . .
H30 H 0.3741 0.1816 -0.2748 0.044 Uiso 1 1 calc R . .
C31 C 0.6148(6) 0.1452(3) -0.2573(3) 0.0540(16) Uani 1 1 d . . .
H31A H 0.6613 0.1104 -0.2477 0.065 Uiso 1 1 calc R . .
H31B H 0.6487 0.1623 -0.2984 0.065 Uiso 1 1 calc R . .
C32 C 0.5943(6) 0.1773(2) -0.1963(3) 0.0494(14) Uani 1 1 d . . .
H32A H 0.6157 0.2144 -0.1993 0.059 Uiso 1 1 calc R . .
H32B H 0.6283 0.1624 -0.1487 0.059 Uiso 1 1 calc R . .
C36 C 0.804(2) 0.2586(6) 0.0196(8) 0.059(4) Uiso 0.462(12) 1 d P A 1
Cl1 Cl 0.9655(17) 0.2768(4) 0.0835(3) 0.131(4) Uani 0.462(12) 1 d P A 1
Cl2 Cl 0.726(2) 0.3025(4) -0.0409(6) 0.178(6) Uani 0.462(12) 1 d P A 1
Cl3 Cl 0.6584(18) 0.2116(4) 0.0375(6) 0.175(6) Uani 0.462(12) 1 d P A 1
Cl4 Cl 0.915(2) 0.2279(6) -0.0302(10) 0.239(7) Uani 0.462(12) 1 d P A 1
C361 C 0.718(2) 0.2575(6) 0.0196(8) 0.071(4) Uiso 0.538(12) 1 d P A 2
Cl14 Cl 0.8460(9) 0.2030(2) -0.0059(3) 0.110(2) Uani 0.538(12) 1 d P A 2
Cl13 Cl 0.6057(11) 0.2390(4) 0.0736(4) 0.156(3) Uani 0.538(12) 1 d P A 2
Cl11 Cl 0.831(2) 0.3015(4) 0.0766(4) 0.175(4) Uani 0.538(12) 1 d P A 2
Cl12 Cl 0.620(2) 0.2862(5) -0.0534(4) 0.225(8) Uani 0.538(12) 1 d P A 2
C37 C 0.2538(9) 0.4082(4) 0.0072(4) 0.087(3) Uani 1 1 d . . .
Cl5 Cl 0.1019(13) 0.4157(3) 0.0526(4) 0.111(3) Uani 0.381(5) 1 d P B 1
Cl6 Cl 0.2381(7) 0.4484(3) -0.0663(3) 0.106(3) Uani 0.381(5) 1 d P B 1
Cl7 Cl 0.4540(11) 0.4002(4) 0.0446(5) 0.184(5) Uani 0.381(5) 1 d P B 1
Cl8 Cl 0.200(2) 0.3431(5) -0.0351(6) 0.167(6) Uani 0.381(5) 1 d P B 1
Cl15 Cl 0.4059(7) 0.4600(3) 0.0041(3) 0.165(3) Uani 0.619(5) 1 d P B 2
Cl16 Cl 0.0647(7) 0.4444(4) 0.0123(4) 0.214(5) Uani 0.619(5) 1 d P B 2
Cl17 Cl 0.2183(7) 0.3719(4) -0.0624(3) 0.158(4) Uani 0.619(5) 1 d P B 2
Cl18 Cl 0.3206(9) 0.3815(3) 0.0890(3) 0.224(4) Uani 0.619(5) 1 d P B 2

loop_
_atom_site_aniso_label
_atom_site_aniso_U_11
_atom_site_aniso_U_22
_atom_site_aniso_U_33
_atom_site_aniso_U_23
_atom_site_aniso_U_13
_atom_site_aniso_U_12
O1 0.0202(14) 0.0254(16) 0.0191(14) -0.0028(11) 0.0029(11) -0.0052(11)
O2 0.0223(16) 0.078(3) 0.0245(17) -0.0104(16) 0.0004(13) 0.0008(16)
O4 0.051(2) 0.0331(19) 0.0304(17) -0.0052(14) -0.0088(15) -0.0186(16)
O3 0.069(2) 0.033(2) 0.040(2) 0.0084(16) -0.0106(18) -0.0226(17)
O5 0.0209(15) 0.0408(19) 0.0254(15) -0.0019(13) 0.0034(12) -0.0020(12)
O21 0.0242(14) 0.0222(15) 0.0163(13) 0.0024(11) 0.0020(11) 0.0060(11)
O22 0.0234(16) 0.062(2) 0.0169(15) 0.0028(14) 0.0011(12) 0.0017(15)
O24 0.049(2) 0.033(2) 0.0369(19) 0.0024(15) -0.0080(16) 0.0202(16)
O23 0.074(3) 0.033(2) 0.043(2) -0.0025(16) -0.0178(19) 0.0281(19)
O25 0.0192(15) 0.044(2) 0.0219(15) -0.0041(13) 0.0032(12) 0.0051(12)
C1 0.0174(19) 0.024(2) 0.023(2) -0.0033(16) 0.0037(16) -0.0033(15)
C2 0.022(2) 0.032(3) 0.034(2) -0.0100(19) 0.0034(19) -0.0002(18)
C3 0.028(2) 0.034(3) 0.034(3) -0.006(2) 0.003(2) 0.0063(19)
C4 0.017(2) 0.041(3) 0.027(2) -0.0083(19) 0.0033(17) -0.0045(18)
C5 0.021(2) 0.025(2) 0.021(2) -0.0032(16) 0.0038(16) -0.0043(16)
C6 0.021(2) 0.024(2) 0.024(2) -0.0010(17) 0.0017(16) -0.0042(16)
C7 0.030(2) 0.027(2) 0.028(2) -0.0010(18) 0.0024(19) -0.0079(18)
C8 0.026(2) 0.018(2) 0.023(2) -0.0035(16) 0.0074(17) -0.0038(16)
C9 0.021(2) 0.021(2) 0.0179(19) -0.0050(15) 0.0017(16) -0.0035(15)
C10 0.032(2) 0.033(3) 0.026(2) -0.0090(18) 0.0028(19) 0.0056(19)
C11 0.026(2) 0.079(4) 0.041(3) -0.011(3) 0.009(2) 0.010(2)
C12 0.040(3) 0.040(3) 0.045(3) -0.013(2) -0.001(2) 0.016(2)
C13 0.027(2) 0.036(3) 0.025(2) 0.0026(19) -0.0005(18) -0.0039(18)
C15 0.051(3) 0.055(4) 0.032(3) 0.014(2) 0.011(2) -0.004(3)
C14 0.060(3) 0.039(3) 0.038(3) 0.012(2) 0.002(2) -0.001(2)
C21 0.022(2) 0.020(2) 0.0198(19) 0.0015(15) 0.0052(16) 0.0057(15)
C22 0.023(2) 0.026(2) 0.030(2) 0.0063(17) 0.0057(18) -0.0006(17)
C23 0.029(2) 0.036(3) 0.043(3) 0.013(2) -0.003(2) -0.0071(19)
C24 0.016(2) 0.046(3) 0.035(2) 0.007(2) -0.0011(18) 0.0014(19)
C25 0.023(2) 0.022(2) 0.026(2) 0.0010(17) 0.0002(17) 0.0058(16)
C26 0.024(2) 0.022(2) 0.026(2) -0.0007(16) 0.0029(17) 0.0098(16)
C27 0.030(2) 0.026(2) 0.029(2) -0.0012(18) 0.0007(19) 0.0102(18)
C28 0.022(2) 0.0157(19) 0.024(2) 0.0033(15) 0.0024(17) 0.0033(15)
C29 0.022(2) 0.027(2) 0.019(2) 0.0061(16) 0.0030(16) 0.0050(16)
C33 0.036(2) 0.033(3) 0.023(2) -0.0020(18) 0.0001(19) 0.0097(19)
C34 0.066(4) 0.046(3) 0.047(3) -0.012(3) -0.012(3) 0.009(3)
C35 0.054(3) 0.082(5) 0.041(3) -0.020(3) 0.007(3) 0.014(3)
C30 0.030(2) 0.040(3) 0.037(3) 0.018(2) 0.002(2) -0.001(2)
C31 0.025(3) 0.095(5) 0.042(3) 0.022(3) 0.005(2) -0.008(3)
C32 0.039(3) 0.043(3) 0.063(4) 0.023(3) 0.001(3) -0.014(2)
Cl1 0.239(10) 0.090(5) 0.048(2) 0.002(3) -0.014(4) -0.084(6)
Cl2 0.309(15) 0.106(6) 0.105(7) 0.074(5) -0.001(7) -0.008(7)
Cl3 0.232(12) 0.152(8) 0.123(7) 0.032(6) -0.024(7) -0.094(8)
Cl4 0.286(15) 0.160(13) 0.251(15) -0.059(11) -0.007(12) 0.011(11)
Cl14 0.150(5) 0.067(3) 0.102(4) 0.012(3) -0.011(3) 0.008(3)
Cl13 0.191(6) 0.191(8) 0.092(5) 0.052(5) 0.046(4) 0.063(6)
Cl11 0.302(13) 0.096(5) 0.111(5) -0.040(4) -0.003(6) -0.037(7)
Cl12 0.423(19) 0.201(10) 0.046(3) 0.025(4) 0.026(6) 0.219(12)
C37 0.073(5) 0.133(8) 0.054(4) 0.005(4) 0.013(4) -0.009(4)
Cl5 0.176(8) 0.097(5) 0.087(5) -0.018(4) 0.102(6) -0.025(5)
Cl6 0.076(4) 0.131(6) 0.117(5) 0.067(4) 0.034(3) 0.010(3)
Cl7 0.114(6) 0.239(12) 0.158(8) 0.064(8) -0.087(6) -0.040(6)
Cl8 0.269(14) 0.151(10) 0.094(7) -0.014(6) 0.064(8) -0.031(9)
Cl15 0.146(5) 0.230(7) 0.135(5) 0.008(4) 0.069(4) -0.040(4)
Cl16 0.089(3) 0.419(14) 0.126(5) -0.132(7) -0.002(3) 0.062(6)
Cl17 0.122(4) 0.263(10) 0.077(3) -0.088(5) -0.015(3) 0.072(5)
Cl18 0.209(7) 0.322(10) 0.104(4) 0.082(5) -0.077(4) -0.131(7)

loop_
_atom_type_symbol
_atom_type_description
_atom_type_scat_dispersion_real
_atom_type_scat_dispersion_imag
_atom_type_scat_source
C C 0.0033 0.0016 'International Tables Vol C Tables 4.2.6.8 and 6.1.1.4'
H H 0.0000 0.0000 'International Tables Vol C Tables 4.2.6.8 and 6.1.1.4'
O O 0.0106 0.0060 'International Tables Vol C Tables 4.2.6.8 and 6.1.1.4'
Cl Cl 0.1484 0.1585 'International Tables Vol C Tables 4.2.6.8 and 6.1.1.4'

loop_
_geom_angle_atom_site_label_1
_geom_angle_atom_site_label_2
_geom_angle_atom_site_label_3
_geom_angle
C1 O1 C9 109.9(3)
C8 O2 H2 109.5
C7 O4 H4 109.5
C21 O21 C29 109.9(3)
C28 O22 H22 109.5
C27 O24 H24 109.5
C27 O23 H23 109.5
O1 C1 C8 107.9(3)
O1 C1 C6 105.4(3)
C8 C1 C6 112.7(3)
O1 C1 C2 110.6(3)
C8 C1 C2 111.9(3)
C6 C1 C2 108.2(3)
C3 C2 C1 110.5(3)
C3 C2 H2A 109.5
C1 C2 H2A 109.5
C3 C2 H2B 109.5
C1 C2 H2B 109.5
H2A C2 H2B 108.1
C2 C3 C4 114.8(4)
C2 C3 H3A 108.6
C4 C3 H3A 108.6
C2 C3 H3B 108.6
C4 C3 H3B 108.6
H3A C3 H3B 107.5
C5 C4 C3 112.8(3)
C5 C4 H4A 109.0
C3 C4 H4A 109.0
C5 C4 H4B 109.0
C3 C4 H4B 109.0
H4A C4 H4B 107.8
C7 C5 C6 114.2(3)
C7 C5 C4 107.8(3)
C6 C5 C4 108.0(3)
C7 C5 C9 112.5(3)
C6 C5 C9 101.1(3)
C4 C5 C9 113.3(3)
C5 C6 C1 98.8(3)
C5 C6 H6A 112.0
C1 C6 H6A 112.0
C5 C6 H6B 112.0
C1 C6 H6B 112.0
H6A C6 H6B 109.7
O3 C7 O4 124.1(4)
O3 C7 C5 119.7(4)
O4 C7 C5 116.2(4)
O5 C8 O2 122.8(4)
O5 C8 C1 123.2(4)
O2 C8 C1 113.9(3)
O1 C9 C13 110.8(3)
O1 C9 C10 109.4(3)
C13 C9 C10 108.0(3)
O1 C9 C5 103.0(3)
C13 C9 C5 114.2(3)
C10 C9 C5 111.4(3)
C12 C10 C11 59.6(3)
C12 C10 C9 125.5(4)
C11 C10 C9 121.8(4)
C12 C10 H10 113.2
C11 C10 H10 113.2
C9 C10 H10 113.2
C12 C11 C10 60.2(3)
C12 C11 H11A 117.7
C10 C11 H11A 117.7
C12 C11 H11B 117.7
C10 C11 H11B 117.8
H11A C11 H11B 114.9
C11 C12 C10 60.2(3)
C11 C12 H12A 117.7
C10 C12 H12A 117.8
C11 C12 H12B 117.8
C10 C12 H12B 117.7
H12A C12 H12B 114.9
C9 C13 C14 123.3(4)
C9 C13 C15 122.1(4)
C14 C13 C15 59.1(3)
C9 C13 H13 113.9
C14 C13 H13 113.9
C15 C13 H13 113.9
C14 C15 C13 60.2(3)
C14 C15 H15A 117.7
C13 C15 H15A 117.7
C14 C15 H15B 117.7
C13 C15 H15B 117.8
H15A C15 H15B 114.9
C15 C14 C13 60.7(3)
C15 C14 H14A 117.7
C13 C14 H14A 117.7
C15 C14 H14B 117.7
C13 C14 H14B 117.7
H14A C14 H14B 114.8
O21 C21 C28 110.0(3)
O21 C21 C22 109.7(3)
C28 C21 C22 111.1(3)
O21 C21 C26 105.5(3)
C28 C21 C26 112.0(3)
C22 C21 C26 108.4(3)
C21 C22 C23 110.9(3)
C21 C22 H22A 109.5
C23 C22 H22A 109.5
C21 C22 H22B 109.5
C23 C22 H22B 109.5
H22A C22 H22B 108.1
C24 C23 C22 115.7(4)
C24 C23 H23A 108.4
C22 C23 H23A 108.4
C24 C23 H23B 108.4
C22 C23 H23B 108.4
H23A C23 H23B 107.4
C23 C24 C25 113.2(3)
C23 C24 H24A 108.9
C25 C24 H24A 108.9
C23 C24 H24B 108.9
C25 C24 H24B 108.9
H24A C24 H24B 107.7
C27 C25 C26 112.9(3)
C27 C25 C24 107.7(3)
C26 C25 C24 107.8(3)
C27 C25 C29 112.7(3)
C26 C25 C29 101.5(3)
C24 C25 C29 114.2(4)
C25 C26 C21 98.2(3)
C25 C26 H26A 112.1
C21 C26 H26A 112.1
C25 C26 H26B 112.1
C21 C26 H26B 112.1
H26A C26 H26B 109.8
O23 C27 O24 123.4(4)
O23 C27 C25 119.6(4)
O24 C27 C25 117.0(4)
O25 C28 O22 123.9(4)
O25 C28 C21 123.6(4)
O22 C28 C21 112.5(3)
O21 C29 C30 109.6(3)
O21 C29 C33 110.7(3)
C30 C29 C33 108.1(3)
O21 C29 C25 102.8(3)
C30 C29 C25 112.5(4)
C33 C29 C25 113.1(3)
C34 C33 C35 58.8(4)
C34 C33 C29 127.2(4)
C35 C33 C29 122.5(4)
C34 C33 H33 112.7
C35 C33 H33 112.7
C29 C33 H33 112.7
C35 C34 C33 60.9(4)
C35 C34 H34A 117.7
C33 C34 H34A 117.7
C35 C34 H34B 117.7
C33 C34 H34B 117.7
H34A C34 H34B 114.8
C34 C35 C33 60.4(4)
C34 C35 H35A 117.7
C33 C35 H35A 117.7
C34 C35 H35B 117.7
C33 C35 H35B 117.7
H35A C35 H35B 114.9
C31 C30 C32 59.1(3)
C31 C30 C29 121.3(4)
C32 C30 C29 124.9(4)
C31 C30 H30 113.6
C32 C30 H30 113.6
C29 C30 H30 113.6
C32 C31 C30 60.2(4)
C32 C31 H31A 117.7
C30 C31 H31A 117.7
C32 C31 H31B 117.7
C30 C31 H31B 117.7
H31A C31 H31B 114.9
C31 C32 C30 60.7(4)
C31 C32 H32A 117.7
C30 C32 H32A 117.7
C31 C32 H32B 117.7
C30 C32 H32B 117.7
H32A C32 H32B 114.8
Cl2 C36 Cl4 95.6(11)
Cl2 C36 Cl1 117.0(10)
Cl4 C36 Cl1 98.4(10)
Cl2 C36 Cl3 116.3(10)
Cl4 C36 Cl3 102.4(11)
Cl1 C36 Cl3 119.8(9)
C36 Cl2 Cl4 41.5(7)
C36 Cl4 Cl2 42.9(7)
Cl13 C361 Cl11 94.5(9)
Cl13 C361 Cl12 117.6(11)
Cl11 C361 Cl12 110.5(10)
Cl13 C361 Cl14 110.0(9)
Cl11 C361 Cl14 115.4(9)
Cl12 C361 Cl14 108.6(8)
C361 Cl13 Cl11 45.4(7)
C361 Cl11 Cl13 40.1(6)
Cl5 C37 Cl17 118.6(6)
Cl5 C37 Cl7 122.4(7)
Cl17 C37 Cl7 107.5(7)
Cl5 C37 Cl18 72.1(5)
Cl17 C37 Cl18 119.9(8)
Cl7 C37 Cl18 55.1(5)
Cl5 C37 Cl6 114.3(6)
Cl17 C37 Cl6 73.0(5)
Cl7 C37 Cl6 110.8(6)
Cl18 C37 Cl6 162.1(6)
Cl5 C37 Cl16 36.6(4)
Cl17 C37 Cl16 109.2(5)
Cl7 C37 Cl16 143.2(7)
Cl18 C37 Cl16 106.8(6)
Cl6 C37 Cl16 77.7(5)
Cl5 C37 Cl8 101.8(6)
Cl17 C37 Cl8 29.7(4)
Cl7 C37 Cl8 101.6(8)
Cl18 C37 Cl8 92.2(6)
Cl6 C37 Cl8 102.3(6)
Cl16 C37 Cl8 111.5(7)
Cl5 C37 Cl15 119.3(6)
Cl17 C37 Cl15 115.2(6)
Cl7 C37 Cl15 60.8(5)
Cl18 C37 Cl15 103.5(5)
Cl6 C37 Cl15 58.6(4)
Cl16 C37 Cl15 100.2(7)
Cl8 C37 Cl15 138.6(6)

loop_
_geom_bond_atom_site_label_1
_geom_bond_atom_site_label_2
_geom_bond_distance
O1 C1 1.432(5)
O1 C9 1.451(4)
O2 C8 1.297(5)
O2 H2 0.8400
O4 C7 1.267(5)
O4 H4 0.8400
O3 C7 1.249(5)
O5 C8 1.234(5)
O21 C21 1.433(4)
O21 C29 1.453(4)
O22 C28 1.299(5)
O22 H22 0.8400
O24 C27 1.277(5)
O24 H24 0.8400
O23 C27 1.257(5)
O23 H23 0.8400
O25 C28 1.232(5)
C1 C8 1.499(6)
C1 C6 1.528(5)
C1 C2 1.540(6)
C2 C3 1.524(6)
C2 H2A 0.9900
C2 H2B 0.9900
C3 C4 1.536(6)
C3 H3A 0.9900
C3 H3B 0.9900
C4 C5 1.556(6)
C4 H4A 0.9900
C4 H4B 0.9900
C5 C7 1.510(6)
C5 C6 1.517(5)
C5 C9 1.563(5)
C6 H6A 0.9900
C6 H6B 0.9900
C9 C13 1.516(6)
C9 C10 1.525(6)
C10 C12 1.495(6)
C10 C11 1.495(6)
C10 H10 1.0000
C11 C12 1.486(8)
C11 H11A 0.9900
C11 H11B 0.9900
C12 H12A 0.9900
C12 H12B 0.9900
C13 C14 1.510(7)
C13 C15 1.517(6)
C13 H13 1.0000
C15 C14 1.493(8)
C15 H15A 0.9900
C15 H15B 0.9900
C14 H14A 0.9900
C14 H14B 0.9900
C21 C28 1.510(5)
C21 C22 1.538(6)
C21 C26 1.540(5)
C22 C23 1.521(6)
C22 H22A 0.9900
C22 H22B 0.9900
C23 C24 1.541(6)
C23 H23A 0.9900
C23 H23B 0.9900
C24 C25 1.547(6)
C24 H24A 0.9900
C24 H24B 0.9900
C25 C27 1.507(6)
C25 C26 1.517(6)
C25 C29 1.553(5)
C26 H26A 0.9900
C26 H26B 0.9900
C29 C30 1.522(6)
C29 C33 1.510(6)
C33 C34 1.492(7)
C33 C35 1.499(7)
C33 H33 1.0000
C34 C35 1.467(9)
C34 H34A 0.9900
C34 H34B 0.9900
C35 H35A 0.9900
C35 H35B 0.9900
C30 C31 1.505(7)
C30 C32 1.498(7)
C30 H30 1.0000
C31 C32 1.480(8)
C31 H31A 0.9900
C31 H31B 0.9900
C32 H32A 0.9900
C32 H32B 0.9900
C36 Cl2 1.678(17)
C36 Cl4 1.63(2)
C36 Cl1 1.687(16)
C36 Cl3 1.765(17)
Cl2 Cl4 2.45(2)
C361 Cl13 1.567(17)
C361 Cl11 1.733(16)
C361 Cl12 1.667(16)
C361 Cl14 1.870(17)
Cl13 Cl11 2.425(16)
C37 Cl5 1.628(9)
C37 Cl17 1.631(10)
C37 Cl7 1.643(10)
C37 Cl18 1.724(9)
C37 Cl6 1.755(10)
C37 Cl16 1.797(10)
C37 Cl8 1.907(17)
C37 Cl15 1.827(10)

loop_
_geom_hbond_atom_site_label_D
_geom_hbond_atom_site_label_H
_geom_hbond_atom_site_label_A
_geom_hbond_distance_DH
_geom_hbond_distance_HA
_geom_hbond_distance_DA
_geom_hbond_angle_DHA
_geom_hbond_site_symmetry_A
O2 H2 O25 0.84 1.80 2.640(4) 173.9 .
O4 H4 O23 0.84 1.96 2.605(4) 133.1 4_766
O22 H22 O5 0.84 1.78 2.613(4) 173.4 .
O24 H24 O3 0.84 1.79 2.610(4) 166.9 4_465
O23 H23 O4 0.84 1.83 2.605(4) 153.3 4_465

loop_
_geom_torsion_atom_site_label_1
_geom_torsion_atom_site_label_2
_geom_torsion_atom_site_label_3
_geom_torsion_atom_site_label_4
_geom_torsion
C9 O1 C1 C8 -139.4(3)
C9 O1 C1 C6 -18.8(4)
C9 O1 C1 C2 97.9(4)
O1 C1 C2 C3 -53.8(4)
C8 C1 C2 C3 -174.2(4)
C6 C1 C2 C3 61.1(5)
C1 C2 C3 C4 -38.5(5)
C2 C3 C4 C5 36.4(5)
C3 C4 C5 C7 -179.8(4)
C3 C4 C5 C6 -56.0(4)
C3 C4 C5 C9 55.1(5)
C7 C5 C6 C1 -166.1(3)
C4 C5 C6 C1 74.0(4)
C9 C5 C6 C1 -45.1(3)
O1 C1 C6 C5 40.3(4)
C8 C1 C6 C5 157.8(3)
C2 C1 C6 C5 -78.0(4)
C6 C5 C7 O3 -5.4(6)
C4 C5 C7 O3 114.6(5)
C9 C5 C7 O3 -119.9(5)
C6 C5 C7 O4 177.3(4)
C4 C5 C7 O4 -62.7(5)
C9 C5 C7 O4 62.9(5)
O1 C1 C8 O5 11.0(5)
C6 C1 C8 O5 -104.9(4)
C2 C1 C8 O5 132.9(4)
O1 C1 C8 O2 -170.8(3)
C6 C1 C8 O2 73.3(4)
C2 C1 C8 O2 -48.9(5)
C1 O1 C9 C13 -132.8(3)
C1 O1 C9 C10 108.3(3)
C1 O1 C9 C5 -10.3(4)
C7 C5 C9 O1 157.6(3)
C6 C5 C9 O1 35.4(4)
C4 C5 C9 O1 -79.8(4)
C7 C5 C9 C13 -82.2(4)
C6 C5 C9 C13 155.6(3)
C4 C5 C9 C13 40.4(5)
C7 C5 C9 C10 40.4(4)
C6 C5 C9 C10 -81.8(4)
C4 C5 C9 C10 163.0(3)
O1 C9 C10 C12 -34.7(6)
C13 C9 C10 C12 -155.3(4)
C5 C9 C10 C12 78.6(5)
O1 C9 C10 C11 38.5(5)
C13 C9 C10 C11 -82.1(5)
C5 C9 C10 C11 151.8(4)
C9 C10 C11 C12 -115.3(5)
C9 C10 C12 C11 109.4(5)
O1 C9 C13 C14 9.5(5)
C10 C9 C13 C14 129.3(4)
C5 C9 C13 C14 -106.3(5)
O1 C9 C13 C15 -62.3(5)
C10 C9 C13 C15 57.5(5)
C5 C9 C13 C15 -178.0(4)
C9 C13 C15 C14 112.3(5)
C9 C13 C14 C15 -110.4(5)
C29 O21 C21 C28 -137.5(3)
C29 O21 C21 C22 100.0(3)
C29 O21 C21 C26 -16.5(4)
O21 C21 C22 C23 -55.6(4)
C28 C21 C22 C23 -177.4(4)
C26 C21 C22 C23 59.2(5)
C21 C22 C23 C24 -34.7(5)
C22 C23 C24 C25 33.1(6)
C23 C24 C25 C27 -177.1(4)
C23 C24 C25 C26 -55.1(5)
C23 C24 C25 C29 56.9(5)
C27 C25 C26 C21 -166.4(3)
C24 C25 C26 C21 74.8(4)
C29 C25 C26 C21 -45.5(4)
O21 C21 C26 C25 39.0(4)
C28 C21 C26 C25 158.7(3)
C22 C21 C26 C25 -78.5(4)
C26 C25 C27 O23 -6.5(6)
C24 C25 C27 O23 112.4(5)
C29 C25 C27 O23 -120.7(5)
C26 C25 C27 O24 175.9(4)
C24 C25 C27 O24 -65.2(5)
C29 C25 C27 O24 61.7(5)
O21 C21 C28 O25 2.4(5)
C22 C21 C28 O25 124.0(4)
C26 C21 C28 O25 -114.7(4)
O21 C21 C28 O22 -178.7(3)
C22 C21 C28 O22 -57.1(4)
C26 C21 C28 O22 64.2(4)
C21 O21 C29 C30 107.0(4)
C21 O21 C29 C33 -133.9(3)
C21 O21 C29 C25 -12.8(4)
C27 C25 C29 O21 158.4(3)
C26 C25 C29 O21 37.4(4)
C24 C25 C29 O21 -78.3(4)
C27 C25 C29 C30 40.6(5)
C26 C25 C29 C30 -80.4(4)
C24 C25 C29 C30 163.9(3)
C27 C25 C29 C33 -82.2(4)
C26 C25 C29 C33 156.7(3)
C24 C25 C29 C33 41.1(5)
O21 C29 C33 C34 15.2(6)
C30 C29 C33 C34 135.2(5)
C25 C29 C33 C34 -99.6(5)
O21 C29 C33 C35 -58.0(6)
C30 C29 C33 C35 62.0(6)
C25 C29 C33 C35 -172.8(5)
C29 C33 C34 C35 -109.1(5)
C29 C33 C35 C34 116.9(5)
O21 C29 C30 C31 39.1(6)
C33 C29 C30 C31 -81.6(5)
C25 C29 C30 C31 152.8(4)
O21 C29 C30 C32 -32.9(6)
C33 C29 C30 C32 -153.6(5)
C25 C29 C30 C32 80.8(6)
C29 C30 C31 C32 -114.6(5)
C29 C30 C32 C31 108.7(6)
Cl1 C36 Cl2 Cl4 102.4(14)
Cl3 C36 Cl2 Cl4 -106.8(13)
Cl1 C36 Cl4 Cl2 -118.4(11)
Cl3 C36 Cl4 Cl2 118.5(12)
Cl12 C361 Cl13 Cl11 -115.9(13)
Cl14 C361 Cl13 Cl11 119.1(11)
Cl12 C361 Cl11 Cl13 121.7(13)
Cl14 C361 Cl11 Cl13 -114.7(12)
